data_7217715
loop_
_publ_author_name
'Liu, Tong-Peng'
'Huo, Li-Hua'
'Deng, Zhao-Peng'
'Zhao, Hui'
'Gao, Shan'

_publ_section_title
;
 Supramolecular architectures and luminescent properties of salts
 containing flexible bis(pyridyl) cations with aliphatic diamine spacer:
 Effects of inorganic anions, alkalinity and conformation of the
 bis(pyridyl) cations
;
_journal_name_full 'RSC Advances'
_journal_paper_doi 10.1039/C4RA05029K
_journal_year 2014
_chemical_formula_moiety 'C14 H22 N4, 4(N O3)'
_chemical_formula_sum 'C14 H22 N8 O12'
_chemical_formula_weight 494.40
_chemical_name_systematic
; 
 ? 
;
_space_group_IT_number 2
_symmetry_cell_setting triclinic
_symmetry_space_group_name_Hall '-P 1'
_symmetry_space_group_name_H-M 'P -1'
_atom_sites_solution_hydrogens geom
_atom_sites_solution_primary direct
_atom_sites_solution_secondary difmap
_audit_creation_method SHELXL-97
_cell_angle_alpha 96.147(10)
_cell_angle_beta 105.845(11)
_cell_angle_gamma 109.686(13)
_cell_formula_units_Z 1
_cell_length_a 6.9394(10)
_cell_length_b 7.4069(9)
_cell_length_c 11.1290(12)
_cell_measurement_reflns_used 1448
_cell_measurement_temperature 295(2)
_cell_measurement_theta_max 27.50
_cell_measurement_theta_min 3.79
_cell_volume 505.46(13)
_computing_cell_refinement
;
CrysAlis Pro (Agilent, 2013)
;
_computing_data_collection
;
CrysAlis Pro (Agilent, 2013)
;
_computing_data_reduction
;
CrysAlis Pro (Agilent, 2013)
;
_computing_molecular_graphics '(K. Brandenburg, Diamond 3.1, 2009)'
_computing_publication_material '(K. Brandenburg, Diamond 3.1, 2009)'
_computing_structure_refinement 'SHELXL-97 (Sheldrick, 1997)'
_computing_structure_solution 'SHELXS-97 (Sheldrick, 1990)'
_diffrn_ambient_temperature 295(2)
_diffrn_detector_area_resol_mean 16.1954
_diffrn_measured_fraction_theta_full 0.985
_diffrn_measured_fraction_theta_max 0.985
_diffrn_measurement_device_type 'Xcalibur, Eos'
_diffrn_measurement_method '\w scans'
_diffrn_radiation_monochromator graphite
_diffrn_radiation_source 'Enhance (Mo) X-ray Source'
_diffrn_radiation_type MoK\a
_diffrn_radiation_wavelength 0.71073
_diffrn_reflns_av_R_equivalents 0.0166
_diffrn_reflns_av_sigmaI/netI 0.0336
_diffrn_reflns_limit_h_max 9
_diffrn_reflns_limit_h_min -8
_diffrn_reflns_limit_k_max 9
_diffrn_reflns_limit_k_min -7
_diffrn_reflns_limit_l_max 12
_diffrn_reflns_limit_l_min -14
_diffrn_reflns_number 2967
_diffrn_reflns_theta_full 27.55
_diffrn_reflns_theta_max 27.55
_diffrn_reflns_theta_min 3.80
_exptl_absorpt_coefficient_mu 0.143
_exptl_absorpt_correction_T_max 0.9748
_exptl_absorpt_correction_T_min 0.9665
_exptl_absorpt_correction_type multi-scan
_exptl_absorpt_process_details
; 
CrysAlis Pro (Agilent, 2013)
Empirical absorption correction using spherical harmonics,
 implemented in SCALE3 ABSPACK scaling algorithm. 
;
_exptl_crystal_colour colorless
_exptl_crystal_density_diffrn 1.624
_exptl_crystal_density_method 'not measured'
_exptl_crystal_description prism
_exptl_crystal_F_000 258
_exptl_crystal_size_max 0.24
_exptl_crystal_size_mid 0.21
_exptl_crystal_size_min 0.18
_refine_diff_density_max 0.270
_refine_diff_density_min -0.184
_refine_diff_density_rms 0.042
_refine_ls_extinction_coef 0.58(2)
_refine_ls_extinction_expression Fc^*^=kFc[1+0.001xFc^2^\l^3^/sin(2\q)]^-1/4^
_refine_ls_extinction_method SHELXL
_refine_ls_goodness_of_fit_ref 1.056
_refine_ls_hydrogen_treatment mixed
_refine_ls_matrix_type full
_refine_ls_number_parameters 164
_refine_ls_number_reflns 2295
_refine_ls_number_restraints 4
_refine_ls_restrained_S_all 1.056
_refine_ls_R_factor_all 0.0443
_refine_ls_R_factor_gt 0.0369
_refine_ls_shift/su_max 0.000
_refine_ls_shift/su_mean 0.000
_refine_ls_structure_factor_coef Fsqd
_refine_ls_weighting_details 'calc w=1/[\s^2^(Fo^2^)+(0.0449P)^2^+0.0799P] where P=(Fo^2^+2Fc^2^)/3'
_refine_ls_weighting_scheme calc
_refine_ls_wR_factor_gt 0.0931
_refine_ls_wR_factor_ref 0.0982
_reflns_number_gt 1943
_reflns_number_total 2295
_reflns_threshold_expression >2sigma(I)
_cod_data_source_file c4ra05029k2.cif
_cod_data_source_block complex14
_cod_original_cell_volume 505.46(11)
_cod_database_code 7217715

loop_
_symmetry_equiv_pos_as_xyz
'x, y, z'
'-x, -y, -z'

loop_
_atom_site_label
_atom_site_type_symbol
_atom_site_fract_x
_atom_site_fract_y
_atom_site_fract_z
_atom_site_U_iso_or_equiv
_atom_site_adp_type
_atom_site_occupancy
_atom_site_symmetry_multiplicity
_atom_site_calc_flag
_atom_site_refinement_flags
O1 O 0.23351(17) 0.85884(15) 0.72672(11) 0.0414(3) Uani 1 1 d .
O2 O 0.54585(18) 0.94059(16) 0.87293(10) 0.0439(3) Uani 1 1 d .
O3 O 0.49332(19) 1.13530(16) 0.74807(12) 0.0520(3) Uani 1 1 d .
O4 O -0.54267(16) 0.18425(15) 0.41793(10) 0.0381(3) Uani 1 1 d .
O5 O -0.4179(2) 0.46294(17) 0.36742(15) 0.0633(4) Uani 1 1 d .
O6 O -0.76276(19) 0.29368(18) 0.30232(12) 0.0481(3) Uani 1 1 d .
N1 N 0.15472(18) 0.54435(16) 0.83942(11) 0.0269(3) Uani 1 1 d D
H1N H 0.170(3) 0.6404(19) 0.7994(15) 0.040 Uiso 1 1 d D
N2 N -0.15126(17) 0.14307(15) 0.55354(10) 0.0234(3) Uani 1 1 d D
H2N1 H -0.229(2) 0.0451(18) 0.5793(13) 0.035 Uiso 1 1 d D
H2N2 H -0.233(2) 0.142(2) 0.4798(10) 0.035 Uiso 1 1 d D
N3 N 0.4281(2) 0.98033(17) 0.78418(11) 0.0313(3) Uani 1 1 d .
N4 N -0.5738(2) 0.31704(16) 0.36200(11) 0.0314(3) Uani 1 1 d .
C1 C 0.0319(2) 0.35817(18) 0.77396(12) 0.0236(3) Uani 1 1 d .
C2 C 0.0244(2) 0.2087(2) 0.83876(14) 0.0324(3) Uani 1 1 d .
H2A H -0.0573 0.0784 0.7959 0.039 Uiso 1 1 calc R
C3 C 0.1398(2) 0.2547(2) 0.96842(14) 0.0379(4) Uani 1 1 d .
H3A H 0.1381 0.1543 1.0122 0.045 Uiso 1 1 calc R
C4 C 0.2573(2) 0.4482(2) 1.03348(14) 0.0359(3) Uani 1 1 d .
H4A H 0.3308 0.4799 1.1211 0.043 Uiso 1 1 calc R
C5 C 0.2624(2) 0.5917(2) 0.96504(13) 0.0335(3) Uani 1 1 d .
H5A H 0.3414 0.7230 1.0063 0.040 Uiso 1 1 calc R
C6 C -0.0933(2) 0.33758(18) 0.63670(13) 0.0275(3) Uani 1 1 d .
H6A H -0.2254 0.3584 0.6328 0.033 Uiso 1 1 calc R
H6B H -0.0079 0.4395 0.6031 0.033 Uiso 1 1 calc R
C7 C 0.0384(2) 0.10587(18) 0.53576(13) 0.0262(3) Uani 1 1 d .
H7A H 0.1462 0.1284 0.6184 0.031 Uiso 1 1 calc R
H7B H 0.1042 0.1949 0.4874 0.031 Uiso 1 1 calc R

loop_
_atom_site_aniso_label
_atom_site_aniso_U_11
_atom_site_aniso_U_22
_atom_site_aniso_U_33
_atom_site_aniso_U_23
_atom_site_aniso_U_13
_atom_site_aniso_U_12
O1 0.0312(6) 0.0358(6) 0.0449(6) 0.0147(5) 0.0016(5) 0.0049(4)
O2 0.0417(6) 0.0461(7) 0.0333(6) 0.0135(5) -0.0009(5) 0.0132(5)
O3 0.0474(7) 0.0323(6) 0.0602(8) 0.0209(5) 0.0039(6) 0.0035(5)
O4 0.0326(6) 0.0403(6) 0.0429(6) 0.0197(5) 0.0117(5) 0.0133(5)
O5 0.0630(9) 0.0332(6) 0.0796(10) 0.0113(6) 0.0330(8) -0.0059(6)
O6 0.0448(7) 0.0585(8) 0.0489(7) 0.0194(6) 0.0125(6) 0.0294(6)
N1 0.0313(6) 0.0214(5) 0.0256(6) 0.0055(4) 0.0095(5) 0.0067(5)
N2 0.0226(5) 0.0227(5) 0.0213(5) 0.0042(4) 0.0037(4) 0.0072(4)
N3 0.0332(6) 0.0267(6) 0.0295(6) 0.0053(5) 0.0058(5) 0.0100(5)
N4 0.0365(7) 0.0257(6) 0.0315(6) 0.0063(5) 0.0152(5) 0.0084(5)
C1 0.0234(6) 0.0238(6) 0.0242(6) 0.0050(5) 0.0099(5) 0.0084(5)
C2 0.0346(8) 0.0242(6) 0.0310(7) 0.0073(5) 0.0059(6) 0.0058(6)
C3 0.0397(8) 0.0369(8) 0.0338(8) 0.0183(6) 0.0095(7) 0.0097(6)
C4 0.0332(8) 0.0433(8) 0.0240(7) 0.0081(6) 0.0060(6) 0.0084(6)
C5 0.0345(8) 0.0292(7) 0.0267(7) -0.0003(5) 0.0071(6) 0.0042(6)
C6 0.0328(7) 0.0229(6) 0.0255(7) 0.0046(5) 0.0061(6) 0.0119(5)
C7 0.0234(6) 0.0246(7) 0.0280(7) 0.0030(5) 0.0083(5) 0.0073(5)

loop_
_atom_type_symbol
_atom_type_description
_atom_type_scat_dispersion_real
_atom_type_scat_dispersion_imag
_atom_type_scat_source
C C 0.0033 0.0016 'International Tables Vol C Tables 4.2.6.8 and 6.1.1.4'
H H 0.0000 0.0000 'International Tables Vol C Tables 4.2.6.8 and 6.1.1.4'
O O 0.0106 0.0060 'International Tables Vol C Tables 4.2.6.8 and 6.1.1.4'
N N 0.0061 0.0033 'International Tables Vol C Tables 4.2.6.8 and 6.1.1.4'

loop_
_geom_angle_atom_site_label_1
_geom_angle_atom_site_label_2
_geom_angle_atom_site_label_3
_geom_angle
_geom_angle_site_symmetry_1
_geom_angle_site_symmetry_3
C5 N1 C1 123.14(12) . .
C5 N1 H1N 116.8(12) . .
C1 N1 H1N 120.0(11) . .
C6 N2 C7 114.07(10) . .
C6 N2 H2N1 112.8(10) . .
C7 N2 H2N1 109.4(10) . .
C6 N2 H2N2 106.3(10) . .
C7 N2 H2N2 107.9(10) . .
H2N1 N2 H2N2 105.9(11) . .
O2 N3 O3 121.82(13) . .
O2 N3 O1 119.55(12) . .
O3 N3 O1 118.63(12) . .
O5 N4 O6 122.15(13) . .
O5 N4 O4 119.52(13) . .
O6 N4 O4 118.33(11) . .
N1 C1 C2 118.34(12) . .
N1 C1 C6 114.92(11) . .
C2 C1 C6 126.66(12) . .
C1 C2 C3 119.26(13) . .
C1 C2 H2A 120.4 . .
C3 C2 H2A 120.4 . .
C4 C3 C2 120.73(13) . .
C4 C3 H3A 119.6 . .
C2 C3 H3A 119.6 . .
C5 C4 C3 118.00(14) . .
C5 C4 H4A 121.0 . .
C3 C4 H4A 121.0 . .
N1 C5 C4 120.44(13) . .
N1 C5 H5A 119.8 . .
C4 C5 H5A 119.8 . .
N2 C6 C1 113.87(10) . .
N2 C6 H6A 108.8 . .
C1 C6 H6A 108.8 . .
N2 C6 H6B 108.8 . .
C1 C6 H6B 108.8 . .
H6A C6 H6B 107.7 . .
N2 C7 C7 108.89(13) . 2_556
N2 C7 H7A 109.9 . .
C7 C7 H7A 109.9 2_556 .
N2 C7 H7B 109.9 . .
C7 C7 H7B 109.9 2_556 .
H7A C7 H7B 108.3 . .

loop_
_geom_bond_atom_site_label_1
_geom_bond_atom_site_label_2
_geom_bond_distance
_geom_bond_site_symmetry_2
O1 N3 1.2764(16) .
O2 N3 1.2301(16) .
O3 N3 1.2377(15) .
O4 N4 1.2659(15) .
O5 N4 1.2265(16) .
O6 N4 1.2399(16) .
N1 C5 1.3356(18) .
N1 C1 1.3465(17) .
N1 H1N 0.87(9) .
N2 C6 1.4881(16) .
N2 C7 1.4908(16) .
N2 H2N1 0.87(8) .
N2 H2N2 0.86(8) .
C1 C2 1.3789(18) .
C1 C6 1.4991(18) .
C2 C3 1.385(2) .
C2 H2A 0.9300 .
C3 C4 1.382(2) .
C3 H3A 0.9300 .
C4 C5 1.369(2) .
C4 H4A 0.9300 .
C5 H5A 0.9300 .
C6 H6A 0.9700 .
C6 H6B 0.9700 .
C7 C7 1.522(2) 2_556
C7 H7A 0.9700 .
C7 H7B 0.9700 .

loop_
_geom_hbond_atom_site_label_D
_geom_hbond_atom_site_label_H
_geom_hbond_atom_site_label_A
_geom_hbond_distance_DH
_geom_hbond_distance_HA
_geom_hbond_distance_DA
_geom_hbond_angle_DHA
_geom_hbond_site_symmetry_A
N2 H2N1 O4 0.87(8) 1.903(10) 2.7484(15) 162.0(13) 2_456
N2 H2N2 O4 0.86(8) 2.207(13) 2.8577(15) 132.3(13) .
N2 H2N2 O1 0.86(8) 2.296(11) 3.0112(16) 140.7(13) 2_566

loop_
_geom_torsion_atom_site_label_1
_geom_torsion_atom_site_label_2
_geom_torsion_atom_site_label_3
_geom_torsion_atom_site_label_4
_geom_torsion
_geom_torsion_site_symmetry_4
C5 N1 C1 C2 -2.80(19) .
C5 N1 C1 C6 174.16(12) .
N1 C1 C2 C3 1.0(2) .
C6 C1 C2 C3 -175.60(13) .
C1 C2 C3 C4 1.6(2) .
C2 C3 C4 C5 -2.3(2) .
C1 N1 C5 C4 2.0(2) .
C3 C4 C5 N1 0.6(2) .
C7 N2 C6 C1 -67.07(14) .
N1 C1 C6 N2 155.94(11) .
C2 C1 C6 N2 -27.39(19) .
C6 N2 C7 C7 172.66(13) 2_556
